data_1551726
loop_
_publ_author_name
'SRINIVASAN, N.'
'THIRUMARAN, S.'
'KAPOOR, Kamini'
'GUPTA, Vivek K.'

_publ_section_title
;
 Crystal Structure of Bis(3,4-dihydroisoquinolin-2(1H)-yl)methanethione
;
_journal_name_full 'X-ray Structure Analysis Online'
_journal_page_first 63
_journal_paper_doi 10.2116/xraystruct.27.63
_journal_volume 27
_journal_year 2011
_chemical_formula_moiety 'C19 H20 N2 S'
_chemical_formula_sum 'C19 H20 N2 S'
_chemical_formula_weight 308.43
_chemical_name_systematic
;
 bis(3,4-dihydroisoquinolin-2(1H)-yl)methanethione  
;
_space_group_IT_number 60
_space_group_name_Hall '-P 2n 2ab'
_space_group_name_H-M_alt 'P b c n'
_symmetry_cell_setting orthorhombic
_symmetry_space_group_name_Hall '-P 2n 2ab'
_symmetry_space_group_name_H-M 'P b c n'
_atom_sites_solution_hydrogens geom
_atom_sites_solution_primary direct
_atom_sites_solution_secondary difmap
_audit_creation_method SHELXL-97
_cell_angle_alpha 90.00
_cell_angle_beta 90.00
_cell_angle_gamma 90.00
_cell_formula_units_Z 4
_cell_length_a 4.8145(3)
_cell_length_b 12.6749(9)
_cell_length_c 26.2919(19)
_cell_measurement_reflns_used 3901
_cell_measurement_temperature 293(2)
_cell_measurement_theta_max 26.51
_cell_measurement_theta_min 3.09
_cell_volume 1604.42(19)
_computing_cell_refinement 'APEX2/SAINT (Bruker, 2004)'
_computing_data_collection 'APEX2 (Bruker, 2004)'
_computing_data_reduction 'SAINT/XPREP (Bruker, 2004)'
_computing_molecular_graphics 'ORTEP3 (Farrugia, 1997)'
_computing_publication_material 'PLATON(Spek,1999)& PARST(1995)'
_computing_structure_refinement 'SHELXL-97 (Sheldrick, 1997)'
_computing_structure_solution 'SHELXS-97 (Sheldrick, 1997)'
_diffrn_ambient_temperature 293(2)
_diffrn_measured_fraction_theta_full 0.999
_diffrn_measured_fraction_theta_max 0.999
_diffrn_measurement_device_type 'bruker axs kappa apex2 CCD Diffractometer'
_diffrn_measurement_method '\w and \f scan'
_diffrn_radiation_monochromator graphite
_diffrn_radiation_source 'fine-focus sealed tube'
_diffrn_radiation_type MoK\a
_diffrn_radiation_wavelength 0.71073
_diffrn_reflns_av_R_equivalents 0.0213
_diffrn_reflns_av_sigmaI/netI 0.0161
_diffrn_reflns_limit_h_max 6
_diffrn_reflns_limit_h_min -6
_diffrn_reflns_limit_k_max 15
_diffrn_reflns_limit_k_min -16
_diffrn_reflns_limit_l_max 33
_diffrn_reflns_limit_l_min -18
_diffrn_reflns_number 9449
_diffrn_reflns_theta_full 26.99
_diffrn_reflns_theta_max 26.99
_diffrn_reflns_theta_min 3.10
_exptl_absorpt_coefficient_mu 0.200
_exptl_absorpt_correction_T_max 0.9611
_exptl_absorpt_correction_T_min 0.8817
_exptl_absorpt_correction_type multi-scan
_exptl_absorpt_process_details 'SADABS (Bruker 1999)'
_exptl_crystal_colour yellow
_exptl_crystal_density_diffrn 1.277
_exptl_crystal_density_method 'not measured'
_exptl_crystal_description block
_exptl_crystal_F_000 656
_exptl_crystal_size_max 0.25
_exptl_crystal_size_mid 0.20
_exptl_crystal_size_min 0.20
_refine_diff_density_max 0.290
_refine_diff_density_min -0.165
_refine_diff_density_rms 0.034
_refine_ls_extinction_method none
_refine_ls_goodness_of_fit_ref 1.015
_refine_ls_hydrogen_treatment mixed
_refine_ls_matrix_type full
_refine_ls_number_parameters 141
_refine_ls_number_reflns 1756
_refine_ls_number_restraints 0
_refine_ls_restrained_S_all 1.015
_refine_ls_R_factor_all 0.0460
_refine_ls_R_factor_gt 0.0366
_refine_ls_shift/su_max 0.000
_refine_ls_shift/su_mean 0.000
_refine_ls_structure_factor_coef Fsqd
_refine_ls_weighting_details 'calc w=1/[\s^2^(Fo^2^)+(0.0888P)^2^+0.0917P] where P=(Fo^2^+2Fc^2^)/3'
_refine_ls_weighting_scheme calc
_refine_ls_wR_factor_gt 0.1164
_refine_ls_wR_factor_ref 0.1242
_reflns_number_gt 1441
_reflns_number_total 1756
_reflns_threshold_expression >2sigma(I)
_cod_data_source_file 27_63_1.cif
_cod_data_source_block u4
_cod_database_code 1551726

loop_
_symmetry_equiv_pos_as_xyz
'x, y, z'
'-x+1/2, -y+1/2, z+1/2'
'x+1/2, -y+1/2, -z'
'-x, y, -z+1/2'
'-x, -y, -z'
'x-1/2, y-1/2, -z-1/2'
'-x-1/2, y-1/2, z'
'x, -y, z-1/2'

loop_
_atom_site_label
_atom_site_type_symbol
_atom_site_fract_x
_atom_site_fract_y
_atom_site_fract_z
_atom_site_U_iso_or_equiv
_atom_site_adp_type
_atom_site_occupancy
_atom_site_symmetry_multiplicity
_atom_site_calc_flag
_atom_site_refinement_flags
S1 S 0.0000 0.38266(4) 0.2500 0.0488(2) Uani 1 2 d S
C1 C 0.0362(3) 0.09220(11) 0.30551(6) 0.0455(4) Uani 1 1 d .
N2 N 0.1366(2) 0.19354(8) 0.28597(4) 0.0386(3) Uani 1 1 d .
C3 C 0.3446(3) 0.24196(14) 0.31912(6) 0.0515(4) Uani 1 1 d .
C4 C 0.2211(4) 0.26987(15) 0.37036(6) 0.0580(4) Uani 1 1 d .
C5 C -0.0200(4) 0.17869(17) 0.44350(7) 0.0670(5) Uani 1 1 d .
C6 C -0.1720(5) 0.09715(19) 0.46319(8) 0.0831(7) Uani 1 1 d .
C7 C -0.2567(6) 0.01584(19) 0.43264(7) 0.0852(6) Uani 1 1 d .
C8 C -0.1858(4) 0.01536(14) 0.38191(6) 0.0635(5) Uani 1 1 d .
C9 C -0.0307(3) 0.09739(11) 0.36141(5) 0.0421(3) Uani 1 1 d .
C10 C 0.0545(3) 0.18022(12) 0.39208(5) 0.0470(4) Uani 1 1 d .
C11 C 0.0000 0.24927(14) 0.2500 0.0332(4) Uani 1 2 d S
H1A H 0.176(3) 0.0369(13) 0.3005(6) 0.055(4) Uiso 1 1 d .
H1B H -0.122(4) 0.0729(14) 0.2875(6) 0.054(4) Uiso 1 1 d .
H3A H 0.490(3) 0.1865(14) 0.3238(7) 0.052(5) Uiso 1 1 d .
H3B H 0.422(4) 0.3057(15) 0.3014(8) 0.064(5) Uiso 1 1 d .
H4A H 0.101(4) 0.3343(17) 0.3655(7) 0.072(5) Uiso 1 1 d .
H4B H 0.364(5) 0.2873(19) 0.3934(9) 0.092(6) Uiso 1 1 d .
H5 H 0.041(4) 0.239(2) 0.4647(7) 0.078(6) Uiso 1 1 d .
H6 H -0.220(6) 0.0966(19) 0.4993(9) 0.104(7) Uiso 1 1 d .
H7 H -0.341(6) -0.044(2) 0.4454(10) 0.112(8) Uiso 1 1 d .
H8 H -0.244(4) -0.0429(16) 0.3601(7) 0.066(5) Uiso 1 1 d .

loop_
_atom_site_aniso_label
_atom_site_aniso_U_11
_atom_site_aniso_U_22
_atom_site_aniso_U_33
_atom_site_aniso_U_23
_atom_site_aniso_U_13
_atom_site_aniso_U_12
S1 0.0585(3) 0.0331(3) 0.0547(4) 0.000 -0.0034(2) 0.000
C1 0.0651(9) 0.0348(7) 0.0368(8) 0.0019(5) 0.0079(6) 0.0070(6)
N2 0.0405(5) 0.0389(6) 0.0365(6) 0.0008(4) 0.0020(4) 0.0026(4)
C3 0.0373(6) 0.0674(10) 0.0497(9) 0.0038(7) -0.0061(6) -0.0009(6)
C4 0.0635(9) 0.0642(10) 0.0461(9) -0.0072(7) -0.0088(7) -0.0084(8)
C5 0.0843(12) 0.0768(13) 0.0400(9) -0.0092(8) 0.0013(8) 0.0078(9)
C6 0.1119(17) 0.0976(15) 0.0399(9) 0.0058(10) 0.0217(10) 0.0008(13)
C7 0.1195(17) 0.0849(14) 0.0512(11) 0.0135(10) 0.0207(11) -0.0195(12)
C8 0.0893(12) 0.0571(10) 0.0440(9) 0.0087(7) 0.0061(8) -0.0070(9)
C9 0.0495(7) 0.0415(7) 0.0352(7) 0.0037(5) 0.0019(5) 0.0121(5)
C10 0.0494(7) 0.0551(9) 0.0364(7) -0.0024(6) -0.0021(6) 0.0115(6)
C11 0.0303(7) 0.0336(8) 0.0356(9) 0.000 0.0064(6) 0.000

loop_
_atom_type_symbol
_atom_type_description
_atom_type_scat_dispersion_real
_atom_type_scat_dispersion_imag
_atom_type_scat_source
C C 0.0033 0.0016 'International Tables Vol C Tables 4.2.6.8 and 6.1.1.4'
H H 0.0000 0.0000 'International Tables Vol C Tables 4.2.6.8 and 6.1.1.4'
N N 0.0061 0.0033 'International Tables Vol C Tables 4.2.6.8 and 6.1.1.4'
S S 0.1246 0.1234 'International Tables Vol C Tables 4.2.6.8 and 6.1.1.4'

loop_
_geom_angle_atom_site_label_1
_geom_angle_atom_site_label_2
_geom_angle_atom_site_label_3
_geom_angle
_geom_angle_site_symmetry_1
N2 C1 C9 111.99(12) .
N2 C1 H1A 110.6(10) .
C9 C1 H1A 108.0(9) .
N2 C1 H1B 108.9(10) .
C9 C1 H1B 109.4(10) .
H1A C1 H1B 107.9(15) .
C11 N2 C3 122.07(12) .
C11 N2 C1 122.88(11) .
C3 N2 C1 112.63(11) .
N2 C3 C4 111.07(11) .
N2 C3 H3A 104.9(10) .
C4 C3 H3A 109.2(10) .
N2 C3 H3B 108.3(11) .
C4 C3 H3B 111.8(11) .
H3A C3 H3B 111.4(14) .
C10 C4 C3 111.76(14) .
C10 C4 H4A 110.8(12) .
C3 C4 H4A 107.6(11) .
C10 C4 H4B 108.8(14) .
C3 C4 H4B 109.8(14) .
H4A C4 H4B 108.0(18) .
C6 C5 C10 120.89(18) .
C6 C5 H5 121.8(12) .
C10 C5 H5 117.3(12) .
C5 C6 C7 120.40(18) .
C5 C6 H6 119.9(15) .
C7 C6 H6 119.6(15) .
C6 C7 C8 119.9(2) .
C6 C7 H7 122.5(16) .
C8 C7 H7 117.1(17) .
C7 C8 C9 120.38(18) .
C7 C8 H8 120.0(11) .
C9 C8 H8 119.6(11) .
C10 C9 C8 120.04(14) .
C10 C9 C1 122.52(13) .
C8 C9 C1 117.44(14) .
C9 C10 C5 118.42(15) .
C9 C10 C4 120.63(14) .
C5 C10 C4 120.95(15) .
N2 C11 N2 116.96(16) 4
N2 C11 S1 121.52(8) 4
N2 C11 S1 121.52(8) .

loop_
_geom_bond_atom_site_label_1
_geom_bond_atom_site_label_2
_geom_bond_distance
_geom_bond_site_symmetry_2
S1 C11 1.6907(18) .
C1 N2 1.4655(18) .
C1 C9 1.506(2) .
C1 H1A 0.981(17) .
C1 H1B 0.931(18) .
N2 C11 1.3513(14) .
N2 C3 1.4625(18) .
C3 C4 1.514(2) .
C3 H3A 0.998(17) .
C3 H3B 1.004(19) .
C4 C10 1.504(2) .
C4 H4A 1.01(2) .
C4 H4B 0.94(2) .
C5 C6 1.368(3) .
C5 C10 1.399(2) .
C5 H5 0.99(2) .
C6 C7 1.369(3) .
C6 H6 0.98(2) .
C7 C8 1.377(3) .
C7 H7 0.93(3) .
C8 C9 1.389(2) .
C8 H8 0.98(2) .
C9 C10 1.386(2) .
C11 N2 1.3513(14) 4

loop_
_geom_torsion_atom_site_label_1
_geom_torsion_atom_site_label_2
_geom_torsion_atom_site_label_3
_geom_torsion_atom_site_label_4
_geom_torsion
_geom_torsion_site_symmetry_4
C9 C1 N2 C11 -116.93(13) .
C9 C1 N2 C3 45.71(15) .
C11 N2 C3 C4 98.61(15) .
C1 N2 C3 C4 -64.19(16) .
N2 C3 C4 C10 47.16(19) .
C10 C5 C6 C7 -0.7(3) .
C5 C6 C7 C8 0.8(4) .
C6 C7 C8 C9 -0.5(4) .
C7 C8 C9 C10 0.2(3) .
C7 C8 C9 C1 -179.30(19) .
N2 C1 C9 C10 -13.91(19) .
N2 C1 C9 C8 165.58(13) .
C8 C9 C10 C5 -0.1(2) .
C1 C9 C10 C5 179.36(13) .
C8 C9 C10 C4 -179.64(15) .
C1 C9 C10 C4 -0.2(2) .
C6 C5 C10 C9 0.4(3) .
C6 C5 C10 C4 179.89(18) .
C3 C4 C10 C9 -16.3(2) .
C3 C4 C10 C5 164.23(14) .
C3 N2 C11 N2 164.84(12) 4
C1 N2 C11 N2 -34.12(9) 4
C3 N2 C11 S1 -15.16(12) .
C1 N2 C11 S1 145.88(9) .
